data_7050817
loop_
_publ_author_name
'Nunes, Giovana G.'
'Reis, Dayane M.'
'Amorim, Priscila T.'
'S\'a, Eduardo L.'
'Mangrich, Antonio S.'
'Evans, David J.'
'Hitchcock, Peter B.'
'Jeffery Leigh, G.'
'Nunes, F\'abio S.'
'Soares, Ja\'isa F.'

_publ_section_title
;
 Novel double alkoxides of titanium(IV) and iron(II)/(III): synthetic,
 structural and spectroscopic studies
;
_journal_issue 5
_journal_name_full 'New Journal of Chemistry'
_journal_page_first 519
_journal_paper_doi 10.1039/b111517k
_journal_volume 26
_journal_year 2002
_chemical_compound_source 'synthesis as described'
_chemical_formula_moiety
;
'(C29 H69 O11 Ti3)(C27 H63 Cl4 Fe4 O10 Ti1)'
;
_chemical_formula_sum 'C56 H132 Cl4 Fe4 O21 Ti4'
_chemical_formula_weight 1698.42
_chemical_name_common '[Ti3(OiPr)9(OMe)2][Fe4TiCl4(O)(OiPr)9]'
_space_group_IT_number 14
_symmetry_cell_setting monoclinic
_symmetry_Int_Tables_number 14
_symmetry_space_group_name_Hall '-P 2ybc'
_symmetry_space_group_name_H-M 'P 1 21/c 1'
_atom_sites_solution_hydrogens geom
_atom_sites_solution_primary direct
_atom_sites_solution_secondary difmap
_audit_conform_dict_location ftp://ftp.iucr.org/cifdics/cif_core.dic
_audit_conform_dict_name cif_core.dic
_audit_conform_dict_version 2.1
_audit_creation_date 2000-09-20T16:09:20-00:00
_audit_creation_method 'WinGX routine CIF_UPDATE'
_cell_angle_alpha 90
_cell_angle_beta 96.312(2)
_cell_angle_gamma 90
_cell_formula_units_Z 4
_cell_length_a 13.9455(3)
_cell_length_b 38.1289(12)
_cell_length_c 16.0638(5)
_cell_measurement_reflns_used 47488
_cell_measurement_temperature 173(2)
_cell_measurement_theta_max 25.028
_cell_measurement_theta_min 3.705
_cell_measurement_wavelength 0.71073
_cell_volume 8489.8(4)
_computing_cell_refinement 'HKL Scalepack (Otwinowski & Minor 1997)'
_computing_data_reduction 'HKL Denzo and Scalepack (Otwinowski & Minor 1997)'
_computing_molecular_graphics 'Ortep-3 for Windows (Farrugia, 1997)'
_computing_publication_material 'WinGX publication routines (Farrugia, 1999)'
_computing_structure_refinement 'SHELXL-97 (Sheldrick, 1997)'
_computing_structure_solution 'SHELXS-97 (Sheldrick, 1997)'
_diffrn_ambient_temperature 173(2)
_diffrn_measured_fraction_theta_full 0.986
_diffrn_measured_fraction_theta_max 0.986
_diffrn_measurement_device KappaCCD
_diffrn_measurement_method CCD
_diffrn_radiation_monochromator graphite
_diffrn_radiation_probe x-ray
_diffrn_radiation_type MoK\a
_diffrn_radiation_wavelength 0.71073
_diffrn_reflns_av_R_equivalents 0.0962
_diffrn_reflns_av_unetI/netI 0.151
_diffrn_reflns_limit_h_max 15
_diffrn_reflns_limit_h_min -16
_diffrn_reflns_limit_k_max 45
_diffrn_reflns_limit_k_min -33
_diffrn_reflns_limit_l_max 15
_diffrn_reflns_limit_l_min -19
_diffrn_reflns_number 35844
_diffrn_reflns_theta_full 25.01
_diffrn_reflns_theta_max 25.01
_diffrn_reflns_theta_min 3.71
_exptl_absorpt_coefficient_mu 1.202
_exptl_absorpt_correction_T_max 0.826
_exptl_absorpt_correction_T_min 0.761
_exptl_absorpt_correction_type multi-scan
_exptl_absorpt_process_details
;
[c.f. r.h. blessing, acta cryst. (1995), a51, 33-38]
;
_exptl_crystal_colour brown
_exptl_crystal_density_diffrn 1.329
_exptl_crystal_density_method 'not measured'
_exptl_crystal_description prism
_exptl_crystal_F_000 3584
_exptl_crystal_size_max 0.2
_exptl_crystal_size_mid 0.2
_exptl_crystal_size_min 0.15
_refine_diff_density_max 0.546
_refine_diff_density_min -0.535
_refine_diff_density_rms 0.092
_refine_ls_extinction_method none
_refine_ls_goodness_of_fit_ref 0.957
_refine_ls_hydrogen_treatment mixed
_refine_ls_matrix_type full
_refine_ls_number_parameters 799
_refine_ls_number_reflns 14781
_refine_ls_number_restraints 81
_refine_ls_restrained_S_all 0.968
_refine_ls_R_factor_all 0.1434
_refine_ls_R_factor_gt 0.0609
_refine_ls_shift/su_max 0.004
_refine_ls_shift/su_mean 0
_refine_ls_structure_factor_coef Fsqd
_refine_ls_weighting_details 'calc w=1/[\s^2^(Fo^2^)+(0.0506P)^2^+0.0000P] where P=(Fo^2^+2Fc^2^)/3'
_refine_ls_weighting_scheme calc
_refine_ls_wR_factor_gt 0.1115
_refine_ls_wR_factor_ref 0.1354
_reflns_number_gt 7669
_reflns_number_total 14781
_reflns_threshold_expression >2sigma(I)
_cod_data_source_file b111517k.txt
_cod_data_source_block sep2800
_cod_original_sg_symbol_H-M P21/c
_cod_database_code 7050817

loop_
_symmetry_equiv_pos_as_xyz
'x, y, z'
'-x, y+1/2, -z+1/2'
'-x, -y, -z'
'x, -y-1/2, z-1/2'

loop_
_atom_site_label
_atom_site_type_symbol
_atom_site_fract_x
_atom_site_fract_y
_atom_site_fract_z
_atom_site_U_iso_or_equiv
_atom_site_adp_type
_atom_site_occupancy
_atom_site_symmetry_multiplicity
_atom_site_calc_flag
_atom_site_refinement_flags
_atom_site_disorder_assembly
_atom_site_disorder_group
Fe1 Fe 0.12688(5) 0.12190(2) 0.86109(5) 0.0279(2) Uani 1 1 d . . .
Fe2 Fe 0.34220(5) 0.12022(2) 0.81710(5) 0.0327(2) Uani 1 1 d . . .
Fe3 Fe 0.37624(5) 0.10077(2) 1.00185(5) 0.0313(2) Uani 1 1 d . . .
Fe4 Fe 0.16651(5) 0.10969(2) 1.04790(5) 0.0294(2) Uani 1 1 d . . .
Ti1 Ti 0.27512(6) 0.17155(3) 0.95877(6) 0.0270(3) Uani 1 1 d . . .
Cl1 Cl -0.00909(9) 0.12918(4) 0.76803(9) 0.0424(4) Uani 1 1 d . . .
Cl2 Cl 0.44721(11) 0.12063(5) 0.71463(10) 0.0585(5) Uani 1 1 d . . .
Cl3 Cl 0.50460(10) 0.08308(5) 1.09344(10) 0.0541(5) Uani 1 1 d . . .
Cl4 Cl 0.06151(10) 0.10370(5) 1.14834(9) 0.0477(5) Uani 1 1 d . . .
O1 O 0.2049(2) 0.10482(10) 0.7788(2) 0.0330(10) Uani 1 1 d . . .
O2 O 0.4080(2) 0.08420(11) 0.8968(2) 0.0375(10) Uani 1 1 d . . .
O3 O 0.2835(2) 0.07791(10) 1.0625(2) 0.0340(10) Uani 1 1 d . . .
O4 O 0.0816(2) 0.09321(10) 0.9444(2) 0.0339(10) Uani 1 1 d . . .
O5 O 0.1389(2) 0.17117(9) 0.9007(2) 0.0264(9) Uani 1 1 d . . .
O6 O 0.3262(2) 0.17204(10) 0.8483(2) 0.0302(9) Uani 1 1 d . . .
O7 O 0.4028(2) 0.15226(10) 1.0086(2) 0.0319(10) Uani 1 1 d . . .
O8 O 0.2229(2) 0.15963(10) 1.0655(2) 0.0299(10) Uani 1 1 d . . .
O9 O 0.2876(2) 0.21742(11) 0.9785(2) 0.0328(10) Uani 1 1 d . . .
O10 O 0.2559(2) 0.12182(9) 0.93629(19) 0.0242(9) Uani 1 1 d . . .
C1 C 0.1738(4) 0.08543(18) 0.7033(3) 0.0422(17) Uani 1 1 d . . .
H1 H 0.1047 0.0787 0.7048 0.051 Uiso 1 1 calc R . .
C2 C 0.2322(5) 0.0526(2) 0.7031(4) 0.072(2) Uani 1 1 d . . .
H2C H 0.2102 0.0387 0.6534 0.108 Uiso 1 1 calc R . .
H2B H 0.2243 0.0389 0.7536 0.108 Uiso 1 1 calc R . .
H2A H 0.3004 0.0586 0.7023 0.108 Uiso 1 1 calc R . .
C3 C 0.1805(5) 0.1086(2) 0.6270(4) 0.068(2) Uani 1 1 d . . .
H3C H 0.2476 0.1159 0.6252 0.102 Uiso 1 1 calc R . .
H3B H 0.1397 0.1293 0.6305 0.102 Uiso 1 1 calc R . .
H3A H 0.1586 0.0953 0.5761 0.102 Uiso 1 1 calc R . .
C4 C 0.4531(4) 0.05254(19) 0.8716(4) 0.0513(19) Uani 1 1 d . . .
H4 H 0.4381 0.0504 0.8095 0.062 Uiso 1 1 calc R . .
C5 C 0.4106(5) 0.0213(2) 0.9097(4) 0.069(2) Uani 1 1 d . . .
H5C H 0.4388 -0.0001 0.889 0.103 Uiso 1 1 calc R . .
H5B H 0.3406 0.0211 0.8944 0.103 Uiso 1 1 calc R . .
H5A H 0.4245 0.0225 0.9708 0.103 Uiso 1 1 calc R . .
C6 C 0.5612(4) 0.0552(2) 0.8901(4) 0.075(3) Uani 1 1 d . . .
H6C H 0.5786 0.0572 0.9507 0.112 Uiso 1 1 calc R . .
H6B H 0.584 0.076 0.8624 0.112 Uiso 1 1 calc R . .
H6A H 0.5913 0.0342 0.8693 0.112 Uiso 1 1 calc R . .
C7 C 0.2950(4) 0.04688(17) 1.1135(4) 0.0434(17) Uani 1 1 d . . .
H7 H 0.3561 0.035 1.1018 0.052 Uiso 1 1 calc R . .
C8 C 0.2126(4) 0.02204(18) 1.0894(4) 0.062(2) Uani 1 1 d . . .
H8C H 0.2224 0.0004 1.1221 0.093 Uiso 1 1 calc R . .
H8B H 0.2099 0.0165 1.0296 0.093 Uiso 1 1 calc R . .
H8A H 0.1519 0.0331 1.1007 0.093 Uiso 1 1 calc R . .
C9 C 0.3040(4) 0.05607(18) 1.2053(3) 0.058(2) Uani 1 1 d . . .
H9C H 0.2452 0.068 1.2182 0.087 Uiso 1 1 calc R . .
H9B H 0.3595 0.0716 1.2186 0.087 Uiso 1 1 calc R . .
H9A H 0.3133 0.0346 1.2387 0.087 Uiso 1 1 calc R . .
C10 C 0.0130(4) 0.06525(18) 0.9427(4) 0.0458(18) Uani 1 1 d . . .
H10 H 0.0247 0.0526 0.9974 0.055 Uiso 1 1 calc R . .
C11 C 0.0269(4) 0.03919(19) 0.8743(4) 0.063(2) Uani 1 1 d . . .
H11C H -0.0176 0.0195 0.8775 0.095 Uiso 1 1 calc R . .
H11B H 0.0935 0.0305 0.8815 0.095 Uiso 1 1 calc R . .
H11A H 0.014 0.0507 0.8196 0.095 Uiso 1 1 calc R . .
C12 C -0.0889(4) 0.07981(19) 0.9363(4) 0.059(2) Uani 1 1 d . . .
H12C H -0.1029 0.0924 0.8831 0.088 Uiso 1 1 calc R . .
H12B H -0.0947 0.096 0.9829 0.088 Uiso 1 1 calc R . .
H12A H -0.1349 0.0605 0.9386 0.088 Uiso 1 1 calc R . .
C13 C 0.0675(4) 0.19662(16) 0.9190(3) 0.0373(16) Uani 1 1 d . . .
H13 H 0.0994 0.2137 0.9603 0.045 Uiso 1 1 calc R . .
C14 C 0.0331(4) 0.21682(17) 0.8385(4) 0.0519(19) Uani 1 1 d . . .
H14C H 0.001 0.2006 0.797 0.078 Uiso 1 1 calc R . .
H14B H 0.0887 0.2276 0.816 0.078 Uiso 1 1 calc R . .
H14A H -0.0124 0.2352 0.851 0.078 Uiso 1 1 calc R . .
C15 C -0.0140(4) 0.17941(17) 0.9584(4) 0.0486(18) Uani 1 1 d . . .
H15C H -0.06 0.1973 0.9721 0.073 Uiso 1 1 calc R . .
H15B H 0.012 0.1672 1.0096 0.073 Uiso 1 1 calc R . .
H15A H -0.0467 0.1625 0.919 0.073 Uiso 1 1 calc R . .
C16 C 0.3192(4) 0.20228(18) 0.7944(4) 0.0466(18) Uani 1 1 d . . .
H16 H 0.283 0.2209 0.8216 0.056 Uiso 1 1 calc R . .
C17 C 0.4187(4) 0.2160(2) 0.7851(4) 0.067(2) Uani 1 1 d . . .
H17C H 0.4556 0.198 0.7589 0.101 Uiso 1 1 calc R . .
H17B H 0.4515 0.2219 0.8404 0.101 Uiso 1 1 calc R . .
H17A H 0.4136 0.2371 0.7499 0.101 Uiso 1 1 calc R . .
C18 C 0.2632(4) 0.19325(18) 0.7118(3) 0.0540(19) Uani 1 1 d . . .
H18C H 0.2579 0.2141 0.6758 0.081 Uiso 1 1 calc R . .
H18B H 0.1986 0.1852 0.7211 0.081 Uiso 1 1 calc R . .
H18A H 0.2968 0.1746 0.6845 0.081 Uiso 1 1 calc R . .
C19 C 0.4917(3) 0.17199(17) 1.0110(3) 0.0406(17) Uani 1 1 d . . .
H19 H 0.4758 0.1956 0.9858 0.049 Uiso 1 1 calc R . .
C20 C 0.5617(4) 0.15436(18) 0.9595(4) 0.055(2) Uani 1 1 d . . .
H20C H 0.6211 0.1682 0.9619 0.083 Uiso 1 1 calc R . .
H20B H 0.5329 0.1525 0.9013 0.083 Uiso 1 1 calc R . .
H20A H 0.5768 0.1308 0.9819 0.083 Uiso 1 1 calc R . .
C21 C 0.5318(4) 0.17753(18) 1.1026(3) 0.057(2) Uani 1 1 d . . .
H21C H 0.5455 0.1547 1.1294 0.086 Uiso 1 1 calc R . .
H21B H 0.4841 0.1901 1.1319 0.086 Uiso 1 1 calc R . .
H21A H 0.5913 0.1913 1.1052 0.086 Uiso 1 1 calc R . .
C22 C 0.2469(4) 0.17878(16) 1.1421(3) 0.0343(15) Uani 1 1 d . . .
H22 H 0.2962 0.1969 1.1319 0.041 Uiso 1 1 calc R . .
C23 C 0.1585(4) 0.19768(17) 1.1663(4) 0.0519(19) Uani 1 1 d . . .
H23C H 0.1092 0.1805 1.1772 0.078 Uiso 1 1 calc R . .
H23B H 0.1329 0.2132 1.1204 0.078 Uiso 1 1 calc R . .
H23A H 0.1761 0.2116 1.2169 0.078 Uiso 1 1 calc R . .
C24 C 0.2905(4) 0.15475(18) 1.2101(3) 0.0529(19) Uani 1 1 d . . .
H24C H 0.3088 0.1683 1.2612 0.079 Uiso 1 1 calc R . .
H24B H 0.3479 0.1434 1.1922 0.079 Uiso 1 1 calc R . .
H24A H 0.2433 0.1368 1.2214 0.079 Uiso 1 1 calc R . .
C25 C 0.2866(4) 0.25310(17) 1.0053(4) 0.0428(17) Uani 1 1 d . . .
H25 H 0.2455 0.2547 1.0524 0.051 Uiso 1 1 calc R . .
C26 C 0.2444(4) 0.27727(18) 0.9354(4) 0.066(2) Uani 1 1 d . . .
H26C H 0.244 0.3014 0.9562 0.099 Uiso 1 1 calc R . .
H26B H 0.1782 0.27 0.9164 0.099 Uiso 1 1 calc R . .
H26A H 0.2837 0.276 0.8885 0.099 Uiso 1 1 calc R . .
C27 C 0.3881(4) 0.26422(18) 1.0378(4) 0.0552(19) Uani 1 1 d . . .
H27C H 0.4296 0.2628 0.9925 0.083 Uiso 1 1 calc R . .
H27B H 0.4132 0.2487 1.0837 0.083 Uiso 1 1 calc R . .
H27A H 0.3872 0.2884 1.0583 0.083 Uiso 1 1 calc R . .
Ti2 Ti -0.17672(6) 0.09769(3) 0.36270(6) 0.0308(3) Uani 1 1 d . A .
Ti3 Ti -0.21245(6) 0.16600(3) 0.45587(6) 0.0299(3) Uani 1 1 d . A .
Ti4 Ti -0.32759(6) 0.09988(3) 0.48916(6) 0.0279(3) Uani 1 1 d . A .
O11 O -0.2992(2) 0.12997(10) 0.38267(19) 0.0260(9) Uani 1 1 d . . .
O12 O -0.1792(2) 0.11247(9) 0.48897(19) 0.0244(9) Uani 1 1 d . . .
O13 O -0.3137(2) 0.15016(10) 0.5285(2) 0.0276(9) Uani 1 1 d . . .
O14 O -0.2748(2) 0.06563(10) 0.4089(2) 0.0328(10) Uani 1 1 d . . .
O15 O -0.1289(2) 0.14754(11) 0.3706(2) 0.0382(10) Uani 1 1 d D . .
O16 O -0.2079(2) 0.09202(11) 0.2555(2) 0.0398(11) Uani 1 1 d . . .
O17 O -0.0699(2) 0.07255(11) 0.3809(2) 0.0389(11) Uani 1 1 d . . .
O18 O -0.1258(2) 0.18518(11) 0.5299(2) 0.0413(11) Uani 1 1 d . . .
O19 O -0.2656(3) 0.20314(11) 0.4032(2) 0.0418(11) Uani 1 1 d D . .
O20 O -0.3136(2) 0.07842(10) 0.5857(2) 0.0361(10) Uani 1 1 d . . .
O21 O -0.4530(2) 0.09832(10) 0.4603(2) 0.0371(10) Uani 1 1 d D . .
C28 C -0.3704(4) 0.13971(16) 0.3153(3) 0.0381(16) Uani 1 1 d . . .
H28C H -0.419 0.1548 0.3369 0.057 Uiso 1 1 calc R . .
H28B H -0.4016 0.1186 0.2905 0.057 Uiso 1 1 calc R . .
H28A H -0.3393 0.1524 0.2726 0.057 Uiso 1 1 calc R . .
C29 C -0.1049(3) 0.10239(16) 0.5536(3) 0.0381(16) Uani 1 1 d . . .
H29C H -0.1015 0.0768 0.5569 0.057 Uiso 1 1 calc R . .
H29B H -0.1198 0.1119 0.6074 0.057 Uiso 1 1 calc R . .
H29A H -0.0428 0.1117 0.5405 0.057 Uiso 1 1 calc R . .
C30 C -0.3522(4) 0.16346(18) 0.6020(3) 0.0404(17) Uani 1 1 d . . .
H30 H -0.411 0.1495 0.6107 0.049 Uiso 1 1 calc R . .
C31 C -0.2790(4) 0.15924(18) 0.6799(3) 0.055(2) Uani 1 1 d . . .
H31C H -0.2208 0.1728 0.6727 0.083 Uiso 1 1 calc R . .
H31B H -0.262 0.1344 0.6875 0.083 Uiso 1 1 calc R . .
H31A H -0.3074 0.1678 0.7292 0.083 Uiso 1 1 calc R . .
C32 C -0.3816(4) 0.20098(19) 0.5885(4) 0.062(2) Uani 1 1 d . . .
H32C H -0.4108 0.2095 0.6374 0.093 Uiso 1 1 calc R . .
H32B H -0.4286 0.2028 0.5386 0.093 Uiso 1 1 calc R . .
H32A H -0.3247 0.2152 0.5806 0.093 Uiso 1 1 calc R . .
C33 C -0.3049(5) 0.03212(18) 0.3784(4) 0.0555(19) Uani 1 1 d . . .
H33 H -0.2519 0.022 0.3488 0.067 Uiso 1 1 calc R . .
C34 C -0.3954(5) 0.0352(2) 0.3145(5) 0.099(3) Uani 1 1 d . . .
H34C H -0.4128 0.0119 0.2916 0.149 Uiso 1 1 calc R . .
H34B H -0.3819 0.0509 0.2689 0.149 Uiso 1 1 calc R . .
H34A H -0.4489 0.0446 0.3423 0.149 Uiso 1 1 calc R . .
C35 C -0.3227(8) 0.0084(2) 0.4456(5) 0.137(4) Uani 1 1 d . . .
H35C H -0.3759 0.0174 0.4745 0.206 Uiso 1 1 calc R . .
H35B H -0.2644 0.0065 0.4855 0.206 Uiso 1 1 calc R . .
H35A H -0.3396 -0.0149 0.4224 0.206 Uiso 1 1 calc R . .
C39 C -0.2382(5) 0.0839(2) 0.1694(4) 0.064(2) Uani 1 1 d . A .
H39 H -0.3093 0.0796 0.1656 0.077 Uiso 1 1 calc R . .
C40 C -0.2250(5) 0.1150(2) 0.1159(4) 0.077(3) Uani 1 1 d . . .
H40C H -0.1562 0.1206 0.1183 0.116 Uiso 1 1 calc R A .
H40B H -0.2596 0.1351 0.1363 0.116 Uiso 1 1 calc R . .
H40A H -0.2506 0.1098 0.0579 0.116 Uiso 1 1 calc R . .
C41 C -0.1954(6) 0.0511(2) 0.1447(4) 0.084(3) Uani 1 1 d . . .
H41C H -0.2216 0.0451 0.0873 0.126 Uiso 1 1 calc R A .
H41B H -0.2105 0.0323 0.1828 0.126 Uiso 1 1 calc R . .
H41A H -0.1252 0.0539 0.1473 0.126 Uiso 1 1 calc R . .
C42 C 0.0031(5) 0.0521(2) 0.3501(5) 0.069(2) Uani 1 1 d . A .
H42 H 0.0074 0.0605 0.2917 0.082 Uiso 1 1 calc R . .
C43 C 0.0973(5) 0.0578(2) 0.3945(6) 0.123(4) Uani 1 1 d . . .
H43C H 0.0997 0.0478 0.4508 0.184 Uiso 1 1 calc R A .
H43B H 0.1101 0.0831 0.3988 0.184 Uiso 1 1 calc R . .
H43A H 0.1462 0.0466 0.3641 0.184 Uiso 1 1 calc R . .
C44 C -0.0243(6) 0.0160(3) 0.3422(7) 0.147(5) Uani 1 1 d . . .
H44C H 0.0226 0.0033 0.3125 0.22 Uiso 1 1 calc R A .
H44B H -0.0884 0.0142 0.3107 0.22 Uiso 1 1 calc R . .
H44A H -0.026 0.0058 0.3981 0.22 Uiso 1 1 calc R . .
C45 C -0.0590(5) 0.2015(2) 0.5904(5) 0.066(2) Uani 1 1 d . A .
H45 H -0.0533 0.1858 0.6405 0.079 Uiso 1 1 calc R . .
C46 C -0.0987(5) 0.23572(19) 0.6185(5) 0.073(2) Uani 1 1 d . . .
H46C H -0.0544 0.2455 0.6642 0.109 Uiso 1 1 calc R A .
H46B H -0.1618 0.2317 0.6382 0.109 Uiso 1 1 calc R . .
H46A H -0.1057 0.2522 0.5714 0.109 Uiso 1 1 calc R . .
C47 C 0.0359(4) 0.2037(2) 0.5643(4) 0.077(3) Uani 1 1 d . . .
H47C H 0.0347 0.2193 0.5156 0.115 Uiso 1 1 calc R A .
H47B H 0.0572 0.1803 0.5492 0.115 Uiso 1 1 calc R . .
H47A H 0.0807 0.2131 0.6102 0.115 Uiso 1 1 calc R . .
C51 C -0.3315(4) 0.06415(17) 0.6653(3) 0.0437(17) Uani 1 1 d . . .
H51 H -0.3553 0.0837 0.6991 0.052 Uiso 1 1 calc R . .
C52 C -0.2399(4) 0.0510(2) 0.7114(4) 0.087(3) Uani 1 1 d . . .
H52C H -0.2527 0.042 0.7662 0.13 Uiso 1 1 calc R . .
H52B H -0.193 0.0702 0.7189 0.13 Uiso 1 1 calc R . .
H52A H -0.2139 0.0321 0.6791 0.13 Uiso 1 1 calc R . .
C53 C -0.4100(4) 0.03685(18) 0.6539(4) 0.055(2) Uani 1 1 d . . .
H53C H -0.3893 0.0175 0.62 0.083 Uiso 1 1 calc R . .
H53B H -0.4688 0.0474 0.6256 0.083 Uiso 1 1 calc R . .
H53A H -0.4229 0.0279 0.7088 0.083 Uiso 1 1 calc R . .
C36 C -0.0544(5) 0.1713(3) 0.3404(6) 0.040(2) Uiso 0.651(14) 1 d PD A 1
H36 H -0.0538 0.1929 0.3759 0.047 Uiso 0.651(14) 1 calc PR A 1
C37 C -0.0897(5) 0.1826(2) 0.2542(4) 0.089(3) Uani 0.651(14) 1 d PD A 1
H37A H -0.1536 0.1933 0.254 0.134 Uiso 0.651(14) 1 calc PR A 1
H37B H -0.094 0.1622 0.2169 0.134 Uiso 0.651(14) 1 calc PR A 1
H37C H -0.0448 0.1998 0.2348 0.134 Uiso 0.651(14) 1 calc PR A 1
C38 C 0.0407(4) 0.1555(2) 0.3588(4) 0.075(3) Uani 0.651(14) 1 d PD A 1
H38A H 0.0528 0.1505 0.4189 0.112 Uiso 0.651(14) 1 calc PR A 1
H38B H 0.09 0.1717 0.3427 0.112 Uiso 0.651(14) 1 calc PR A 1
H38C H 0.0434 0.1336 0.3272 0.112 Uiso 0.651(14) 1 calc PR A 1
C48 C -0.3171(9) 0.2345(3) 0.3767(6) 0.065(3) Uiso 0.614(12) 1 d PD A 1
H48 H -0.3826 0.2328 0.3963 0.078 Uiso 0.614(12) 1 calc PR A 1
C49 C -0.3308(9) 0.2372(3) 0.2858(5) 0.158(5) Uani 0.614(12) 1 d PD A 1
H49A H -0.365 0.2163 0.2624 0.238 Uiso 0.614(12) 1 calc PR A 1
H49B H -0.2678 0.2388 0.2643 0.238 Uiso 0.614(12) 1 calc PR A 1
H49C H -0.3688 0.2582 0.2694 0.238 Uiso 0.614(12) 1 calc PR A 1
C50 C -0.2702(10) 0.2638(3) 0.4176(8) 0.238(9) Uani 0.614(12) 1 d PD A 1
H50A H -0.2647 0.2602 0.4783 0.357 Uiso 0.614(12) 1 calc PR A 1
H50B H -0.3079 0.2851 0.4031 0.357 Uiso 0.614(12) 1 calc PR A 1
H50C H -0.2057 0.2664 0.3996 0.357 Uiso 0.614(12) 1 calc PR A 1
C54 C -0.5536(5) 0.1025(2) 0.4287(6) 0.041(2) Uiso 0.689(10) 1 d PD B 1
H54 H -0.559 0.1031 0.3661 0.049 Uiso 0.689(10) 1 calc PR B 1
C55 C -0.5884(4) 0.1365(2) 0.4590(5) 0.072(2) Uani 0.689(10) 1 d PD B 1
H55A H -0.5503 0.1557 0.4387 0.107 Uiso 0.689(10) 1 calc PR B 1
H55B H -0.5814 0.1366 0.5203 0.107 Uiso 0.689(10) 1 calc PR B 1
H55C H -0.6565 0.1397 0.4379 0.107 Uiso 0.689(10) 1 calc PR B 1
C56 C -0.6079(4) 0.0719(2) 0.4547(5) 0.077(2) Uani 0.689(10) 1 d PD B 1
H56A H -0.5821 0.0505 0.4318 0.115 Uiso 0.689(10) 1 calc PR B 1
H56B H -0.6762 0.0744 0.4335 0.115 Uiso 0.689(10) 1 calc PR B 1
H56C H -0.6014 0.0705 0.5159 0.115 Uiso 0.689(10) 1 calc PR B 1
C36A C -0.0572(8) 0.1551(5) 0.3125(10) 0.040(2) Uiso 0.349(14) 1 d PD A 2
H36A H -0.0576 0.1336 0.2768 0.047 Uiso 0.349(14) 1 calc PR A 2
C37A C -0.0897(5) 0.1826(2) 0.2542(4) 0.089(3) Uani 0.349(14) 1 d P A 2
H37D H -0.1556 0.1776 0.2295 0.134 Uiso 0.349(14) 1 calc PR A 2
H37E H -0.0469 0.1838 0.2098 0.134 Uiso 0.349(14) 1 calc PR A 2
H37F H -0.0885 0.2051 0.2839 0.134 Uiso 0.349(14) 1 calc PR A 2
C38A C 0.0407(4) 0.1555(2) 0.3588(4) 0.075(3) Uani 0.349(14) 1 d P A 2
H38D H 0.0489 0.1349 0.3955 0.112 Uiso 0.349(14) 1 calc PR A 2
H38E H 0.049 0.1769 0.3927 0.112 Uiso 0.349(14) 1 calc PR A 2
H38F H 0.089 0.1549 0.3189 0.112 Uiso 0.349(14) 1 calc PR A 2
C48A C -0.2573(13) 0.2373(4) 0.3606(8) 0.065(3) Uiso 0.386(12) 1 d PD A 2
H48A H -0.1914 0.2394 0.3419 0.078 Uiso 0.386(12) 1 calc PR A 2
C49A C -0.3308(9) 0.2372(3) 0.2858(5) 0.158(5) Uani 0.386(12) 1 d P A 2
H49D H -0.3177 0.2177 0.2487 0.238 Uiso 0.386(12) 1 calc PR A 2
H49E H -0.3279 0.2594 0.2556 0.238 Uiso 0.386(12) 1 calc PR A 2
H49F H -0.3952 0.2343 0.3038 0.238 Uiso 0.386(12) 1 calc PR A 2
C50A C -0.2702(10) 0.2638(3) 0.4176(8) 0.238(9) Uani 0.386(12) 1 d P A 2
H50D H -0.2194 0.2624 0.4647 0.357 Uiso 0.386(12) 1 calc PR A 2
H50E H -0.3334 0.2611 0.4382 0.357 Uiso 0.386(12) 1 calc PR A 2
H50F H -0.267 0.2866 0.39 0.357 Uiso 0.386(12) 1 calc PR A 2
C54A C -0.5513(8) 0.1010(3) 0.4866(12) 0.041(2) Uiso 0.311(10) 1 d PD B 2
H54A H -0.5458 0.1001 0.5492 0.049 Uiso 0.311(10) 1 calc PR B 2
C55A C -0.5884(4) 0.1365(2) 0.4590(5) 0.072(2) Uani 0.311(10) 1 d P B 2
H55D H -0.5444 0.1546 0.4841 0.107 Uiso 0.311(10) 1 calc PR B 2
H55E H -0.6526 0.14 0.477 0.107 Uiso 0.311(10) 1 calc PR B 2
H55F H -0.5925 0.1381 0.3978 0.107 Uiso 0.311(10) 1 calc PR B 2
C56A C -0.6079(4) 0.0719(2) 0.4547(5) 0.077(2) Uani 0.311(10) 1 d P B 2
H56D H -0.5775 0.0501 0.4761 0.115 Uiso 0.311(10) 1 calc PR B 2
H56E H -0.6126 0.072 0.3934 0.115 Uiso 0.311(10) 1 calc PR B 2
H56F H -0.6727 0.0737 0.4726 0.115 Uiso 0.311(10) 1 calc PR B 2

loop_
_atom_site_aniso_label
_atom_site_aniso_U_11
_atom_site_aniso_U_22
_atom_site_aniso_U_33
_atom_site_aniso_U_23
_atom_site_aniso_U_13
_atom_site_aniso_U_12
Fe1 0.0259(4) 0.0339(6) 0.0238(5) -0.0034(4) 0.0025(3) -0.0008(4)
Fe2 0.0309(4) 0.0394(6) 0.0291(5) 0.0003(4) 0.0085(4) 0.0039(4)
Fe3 0.0263(4) 0.0381(6) 0.0297(5) 0.0061(4) 0.0040(4) 0.0042(4)
Fe4 0.0278(4) 0.0360(6) 0.0251(5) -0.0002(4) 0.0058(3) -0.0030(4)
Ti1 0.0265(5) 0.0307(7) 0.0234(6) 0.0008(5) 0.0015(4) -0.0009(5)
Cl1 0.0357(8) 0.0557(12) 0.0335(9) -0.0057(8) -0.0067(7) 0.0014(7)
Cl2 0.0520(10) 0.0826(16) 0.0459(10) 0.0036(10) 0.0281(8) 0.0084(9)
Cl3 0.0340(8) 0.0712(14) 0.0547(11) 0.0204(10) -0.0057(7) 0.0078(8)
Cl4 0.0441(9) 0.0650(14) 0.0369(9) -0.0004(9) 0.0184(7) -0.0099(8)
O1 0.036(2) 0.035(3) 0.029(2) -0.013(2) 0.0060(17) -0.0014(18)
O2 0.036(2) 0.040(3) 0.038(2) 0.003(2) 0.0133(18) 0.014(2)
O3 0.037(2) 0.032(3) 0.033(2) 0.009(2) 0.0049(17) 0.0015(19)
O4 0.032(2) 0.042(3) 0.028(2) 0.000(2) 0.0047(17) -0.0136(19)
O5 0.0246(18) 0.026(2) 0.028(2) 0.0001(19) -0.0004(16) 0.0064(17)
O6 0.038(2) 0.030(3) 0.024(2) 0.0034(19) 0.0084(17) -0.0018(18)
O7 0.0232(19) 0.044(3) 0.028(2) 0.007(2) 0.0008(16) -0.0028(18)
O8 0.031(2) 0.036(3) 0.023(2) -0.0023(19) 0.0051(16) -0.0027(18)
O9 0.037(2) 0.030(3) 0.031(2) -0.004(2) 0.0018(17) -0.0042(19)
O10 0.0222(18) 0.027(3) 0.024(2) 0.0021(18) 0.0027(15) 0.0015(16)
C1 0.051(4) 0.043(5) 0.035(4) -0.017(3) 0.013(3) -0.003(3)
C2 0.081(5) 0.064(6) 0.069(5) -0.034(5) 0.004(4) 0.004(4)
C3 0.086(5) 0.092(7) 0.027(4) -0.013(4) 0.005(4) -0.007(5)
C4 0.059(4) 0.053(6) 0.042(4) -0.004(4) 0.008(3) 0.028(4)
C5 0.096(5) 0.050(6) 0.062(5) -0.003(4) 0.019(4) 0.019(5)
C6 0.061(5) 0.097(7) 0.069(5) 0.000(5) 0.021(4) 0.045(4)
C7 0.045(4) 0.038(5) 0.047(4) 0.018(4) 0.005(3) 0.007(3)
C8 0.073(5) 0.049(5) 0.062(5) 0.022(4) -0.002(4) -0.009(4)
C9 0.075(5) 0.062(6) 0.036(4) 0.022(4) 0.000(3) 0.004(4)
C10 0.043(4) 0.049(5) 0.045(4) 0.001(4) 0.008(3) -0.020(3)
C11 0.071(5) 0.058(6) 0.063(5) -0.019(4) 0.018(4) -0.028(4)
C12 0.041(4) 0.086(7) 0.052(4) -0.007(4) 0.014(3) -0.025(4)
C13 0.038(3) 0.033(4) 0.040(4) -0.004(3) 0.000(3) 0.011(3)
C14 0.048(4) 0.046(5) 0.059(5) 0.002(4) -0.005(3) 0.021(3)
C15 0.036(3) 0.055(5) 0.056(4) -0.007(4) 0.011(3) 0.011(3)
C16 0.063(4) 0.043(5) 0.033(4) 0.008(3) 0.007(3) -0.001(4)
C17 0.081(5) 0.073(6) 0.048(4) 0.015(4) 0.007(4) -0.040(4)
C18 0.070(4) 0.055(5) 0.036(4) 0.018(4) 0.003(3) -0.001(4)
C19 0.025(3) 0.050(5) 0.045(4) 0.013(3) -0.003(3) -0.011(3)
C20 0.029(3) 0.071(6) 0.067(5) 0.005(4) 0.011(3) -0.011(3)
C21 0.044(4) 0.075(6) 0.048(4) -0.001(4) -0.010(3) -0.013(4)
C22 0.045(4) 0.040(4) 0.019(3) -0.009(3) 0.008(3) -0.009(3)
C23 0.072(4) 0.050(5) 0.038(4) -0.015(4) 0.026(3) 0.000(4)
C24 0.059(4) 0.062(6) 0.036(4) 0.000(4) -0.003(3) -0.005(4)
C25 0.050(4) 0.033(5) 0.048(4) -0.006(3) 0.015(3) -0.009(3)
C26 0.072(5) 0.036(5) 0.084(6) -0.003(4) -0.013(4) -0.001(4)
C27 0.056(4) 0.048(5) 0.062(5) -0.009(4) 0.006(3) -0.022(4)
Ti2 0.0295(5) 0.0376(8) 0.0260(6) -0.0007(5) 0.0059(4) 0.0022(5)
Ti3 0.0303(5) 0.0293(7) 0.0306(6) 0.0003(5) 0.0055(5) -0.0048(5)
Ti4 0.0255(5) 0.0328(7) 0.0259(6) 0.0027(5) 0.0049(4) -0.0042(5)
O11 0.0236(18) 0.037(3) 0.018(2) 0.0024(18) 0.0020(16) 0.0006(17)
O12 0.0205(18) 0.029(3) 0.023(2) 0.0044(18) 0.0013(16) -0.0014(16)
O13 0.030(2) 0.031(3) 0.023(2) -0.0059(18) 0.0067(16) -0.0023(17)
O14 0.034(2) 0.032(3) 0.032(2) -0.009(2) 0.0022(17) -0.0049(18)
O15 0.037(2) 0.041(3) 0.040(2) 0.006(2) 0.0213(18) -0.0007(19)
O16 0.046(2) 0.050(3) 0.024(2) -0.004(2) 0.0077(18) 0.003(2)
O17 0.034(2) 0.040(3) 0.043(2) -0.002(2) 0.0104(18) 0.012(2)
O18 0.037(2) 0.046(3) 0.040(2) -0.009(2) -0.0005(19) -0.015(2)
O19 0.054(2) 0.026(3) 0.047(3) 0.009(2) 0.009(2) 0.004(2)
O20 0.037(2) 0.043(3) 0.029(2) 0.007(2) 0.0084(17) -0.0055(19)
O21 0.0231(19) 0.042(3) 0.046(2) 0.000(2) 0.0045(17) -0.0047(18)
C28 0.037(3) 0.046(5) 0.031(3) 0.008(3) 0.003(3) 0.005(3)
C29 0.028(3) 0.046(5) 0.039(4) 0.006(3) -0.003(3) 0.000(3)
C30 0.036(3) 0.060(5) 0.028(4) -0.010(3) 0.016(3) -0.007(3)
C31 0.072(4) 0.062(6) 0.032(4) -0.012(4) 0.008(3) 0.000(4)
C32 0.061(4) 0.064(6) 0.061(5) -0.019(4) 0.013(4) 0.028(4)
C33 0.067(5) 0.030(5) 0.075(5) -0.019(4) 0.031(4) -0.002(4)
C34 0.060(5) 0.111(9) 0.129(7) -0.064(6) 0.025(5) -0.042(5)
C35 0.294(13) 0.033(6) 0.109(7) -0.007(6) 0.130(8) -0.029(7)
C39 0.057(4) 0.103(8) 0.030(4) -0.008(5) -0.001(3) 0.002(5)
C40 0.069(5) 0.128(9) 0.035(4) 0.008(5) 0.011(4) 0.035(5)
C41 0.141(7) 0.065(7) 0.049(5) -0.024(5) 0.027(5) -0.018(6)
C42 0.051(5) 0.073(7) 0.080(6) 0.001(5) -0.003(4) 0.016(4)
C43 0.057(5) 0.108(9) 0.196(10) -0.038(8) -0.015(6) 0.012(5)
C44 0.078(6) 0.075(9) 0.283(14) -0.063(9) 0.003(7) 0.014(6)
C45 0.064(5) 0.059(6) 0.077(5) -0.032(5) 0.015(4) -0.021(4)
C46 0.075(5) 0.045(6) 0.100(6) -0.027(5) 0.020(4) -0.021(4)
C47 0.044(4) 0.083(7) 0.100(6) -0.028(5) -0.007(4) -0.018(4)
C51 0.057(4) 0.048(5) 0.028(4) 0.011(3) 0.012(3) -0.003(3)
C52 0.070(5) 0.125(9) 0.060(5) 0.049(5) -0.018(4) -0.017(5)
C53 0.068(4) 0.067(6) 0.033(4) 0.003(4) 0.015(3) -0.022(4)
C37 0.087(6) 0.103(8) 0.083(6) 0.041(6) 0.039(5) -0.013(5)
C38 0.054(4) 0.111(8) 0.061(5) -0.017(5) 0.014(4) -0.026(4)
C49 0.278(13) 0.097(10) 0.089(8) 0.028(7) -0.028(8) 0.050(9)
C50 0.368(19) 0.036(8) 0.263(16) 0.003(9) -0.174(15) 0.003(10)
C55 0.051(4) 0.072(7) 0.089(6) -0.005(5) -0.004(4) 0.013(4)
C56 0.044(4) 0.074(7) 0.113(6) 0.003(5) 0.016(4) -0.020(4)
C37A 0.087(6) 0.103(8) 0.083(6) 0.041(6) 0.039(5) -0.013(5)
C38A 0.054(4) 0.111(8) 0.061(5) -0.017(5) 0.014(4) -0.026(4)
C49A 0.278(13) 0.097(10) 0.089(8) 0.028(7) -0.028(8) 0.050(9)
C50A 0.368(19) 0.036(8) 0.263(16) 0.003(9) -0.174(15) 0.003(10)
C55A 0.051(4) 0.072(7) 0.089(6) -0.005(5) -0.004(4) 0.013(4)
C56A 0.044(4) 0.074(7) 0.113(6) 0.003(5) 0.016(4) -0.020(4)

loop_
_atom_type_symbol
_atom_type_description
_atom_type_scat_dispersion_real
_atom_type_scat_dispersion_imag
_atom_type_scat_source
C C 0.0033 0.0016 'International Tables Vol C Tables 4.2.6.8 and 6.1.1.4'
H H 0 0 'International Tables Vol C Tables 4.2.6.8 and 6.1.1.4'
Cl Cl 0.1484 0.1585 'International Tables Vol C Tables 4.2.6.8 and 6.1.1.4'
Fe Fe 0.3463 0.8444 'International Tables Vol C Tables 4.2.6.8 and 6.1.1.4'
O O 0.0106 0.006 'International Tables Vol C Tables 4.2.6.8 and 6.1.1.4'
Ti Ti 0.2776 0.4457 'International Tables Vol C Tables 4.2.6.8 and 6.1.1.4'

loop_
_geom_angle_atom_site_label_1
_geom_angle_atom_site_label_2
_geom_angle_atom_site_label_3
_geom_angle
_geom_angle_site_symmetry_1
_geom_angle_site_symmetry_3
_geom_angle_publ_flag
O4 Fe1 O1 123.43(17) . . ?
O4 Fe1 O5 110.12(15) . . ?
O1 Fe1 O5 120.57(15) . . ?
O4 Fe1 O10 85.53(13) . . ?
O1 Fe1 O10 83.00(13) . . ?
O5 Fe1 O10 77.02(13) . . ?
O4 Fe1 Cl1 102.38(10) . . ?
O1 Fe1 Cl1 94.74(10) . . ?
O5 Fe1 Cl1 97.39(10) . . ?
O10 Fe1 Cl1 171.61(11) . . ?
O2 Fe2 O1 109.96(15) . . ?
O2 Fe2 O6 123.39(14) . . ?
O1 Fe2 O6 103.15(14) . . ?
O2 Fe2 Cl2 100.12(11) . . ?
O1 Fe2 Cl2 115.73(11) . . ?
O6 Fe2 Cl2 105.10(11) . . ?
O2 Fe2 O10 75.04(13) . . ?
O1 Fe2 O10 72.97(12) . . ?
O6 Fe2 O10 72.54(13) . . ?
Cl2 Fe2 O10 171.25(9) . . ?
O2 Fe3 O3 122.53(17) . . ?
O2 Fe3 O7 108.36(16) . . ?
O3 Fe3 O7 123.49(15) . . ?
O2 Fe3 O10 86.05(14) . . ?
O3 Fe3 O10 83.03(14) . . ?
O7 Fe3 O10 77.25(13) . . ?
O2 Fe3 Cl3 103.34(11) . . ?
O3 Fe3 Cl3 93.60(11) . . ?
O7 Fe3 Cl3 97.31(10) . . ?
O10 Fe3 Cl3 170.33(11) . . ?
O3 Fe4 O4 107.44(15) . . ?
O3 Fe4 O8 104.22(14) . . ?
O4 Fe4 O8 125.14(14) . . ?
O3 Fe4 Cl4 115.14(11) . . ?
O4 Fe4 Cl4 100.60(11) . . ?
O8 Fe4 Cl4 104.86(11) . . ?
O3 Fe4 O10 73.56(13) . . ?
O4 Fe4 O10 75.28(12) . . ?
O8 Fe4 O10 72.32(13) . . ?
Cl4 Fe4 O10 171.29(9) . . ?
O9 Ti1 O10 177.69(14) . . ?
O9 Ti1 O6 96.42(17) . . ?
O10 Ti1 O6 84.19(15) . . ?
O9 Ti1 O8 96.26(16) . . ?
O10 Ti1 O8 83.17(15) . . ?
O6 Ti1 O8 167.29(17) . . ?
O9 Ti1 O7 102.89(15) . . ?
O10 Ti1 O7 79.34(14) . . ?
O6 Ti1 O7 88.28(14) . . ?
O8 Ti1 O7 88.03(13) . . ?
O9 Ti1 O5 99.07(15) . . ?
O10 Ti1 O5 78.69(13) . . ?
O6 Ti1 O5 89.94(13) . . ?
O8 Ti1 O5 88.95(13) . . ?
O7 Ti1 O5 158.02(16) . . ?
C1 O1 Fe1 127.7(3) . . ?
C1 O1 Fe2 126.0(3) . . ?
Fe1 O1 Fe2 106.27(15) . . ?
C4 O2 Fe3 132.9(4) . . ?
C4 O2 Fe2 124.9(3) . . ?
Fe3 O2 Fe2 101.68(18) . . ?
C7 O3 Fe3 128.7(3) . . ?
C7 O3 Fe4 126.6(3) . . ?
Fe3 O3 Fe4 104.44(17) . . ?
C10 O4 Fe1 133.9(3) . . ?
C10 O4 Fe4 125.1(3) . . ?
Fe1 O4 Fe4 100.96(16) . . ?
C13 O5 Fe1 131.7(3) . . ?
C13 O5 Ti1 122.4(3) . . ?
Fe1 O5 Ti1 101.33(15) . . ?
C16 O6 Ti1 122.6(4) . . ?
C16 O6 Fe2 128.6(3) . . ?
Ti1 O6 Fe2 105.57(17) . . ?
C19 O7 Fe3 131.7(3) . . ?
C19 O7 Ti1 122.6(3) . . ?
Fe3 O7 Ti1 100.77(14) . . ?
C22 O8 Ti1 123.3(3) . . ?
C22 O8 Fe4 129.3(3) . . ?
Ti1 O8 Fe4 105.21(16) . . ?
C25 O9 Ti1 169.9(4) . . ?
Ti1 O10 Fe3 101.45(14) . . ?
Ti1 O10 Fe1 101.64(15) . . ?
Fe3 O10 Fe1 156.9(2) . . ?
Ti1 O10 Fe4 97.16(14) . . ?
Fe3 O10 Fe4 90.23(12) . . ?
Fe1 O10 Fe4 86.84(11) . . ?
Ti1 O10 Fe2 95.93(14) . . ?
Fe3 O10 Fe2 86.85(11) . . ?
Fe1 O10 Fe2 90.85(12) . . ?
Fe4 O10 Fe2 166.91(17) . . ?
O1 C1 C2 108.5(5) . . ?
O1 C1 C3 109.9(5) . . ?
C2 C1 C3 113.7(6) . . ?
O2 C4 C5 110.3(5) . . ?
O2 C4 C6 110.2(6) . . ?
C5 C4 C6 114.1(6) . . ?
O3 C7 C9 111.0(5) . . ?
O3 C7 C8 109.6(4) . . ?
C9 C7 C8 112.2(5) . . ?
O4 C10 C11 111.4(5) . . ?
O4 C10 C12 110.3(5) . . ?
C11 C10 C12 112.7(5) . . ?
O5 C13 C15 111.1(5) . . ?
O5 C13 C14 108.9(5) . . ?
C15 C13 C14 113.0(5) . . ?
O6 C16 C18 110.0(5) . . ?
O6 C16 C17 109.6(5) . . ?
C18 C16 C17 112.8(5) . . ?
O7 C19 C20 111.0(5) . . ?
O7 C19 C21 108.6(5) . . ?
C20 C19 C21 113.5(5) . . ?
O8 C22 C24 110.5(5) . . ?
O8 C22 C23 110.0(4) . . ?
C24 C22 C23 112.3(5) . . ?
O9 C25 C27 109.3(5) . . ?
O9 C25 C26 111.7(5) . . ?
C27 C25 C26 110.9(5) . . ?
O16 Ti2 O17 102.14(17) . . ?
O16 Ti2 O15 102.96(17) . . ?
O17 Ti2 O15 103.55(16) . . ?
O16 Ti2 O14 100.42(16) . . ?
O17 Ti2 O14 101.65(17) . . ?
O15 Ti2 O14 140.85(15) . . ?
O16 Ti2 O12 162.71(15) . . ?
O17 Ti2 O12 95.08(15) . . ?
O15 Ti2 O12 74.19(14) . . ?
O14 Ti2 O12 74.17(13) . . ?
O16 Ti2 O11 95.86(15) . . ?
O17 Ti2 O11 161.95(15) . . ?
O15 Ti2 O11 73.40(14) . . ?
O14 Ti2 O11 73.35(14) . . ?
O12 Ti2 O11 66.90(12) . . ?
O18 Ti3 O19 102.17(19) . . ?
O18 Ti3 O15 101.48(16) . . ?
O19 Ti3 O15 101.36(17) . . ?
O18 Ti3 O13 101.87(15) . . ?
O19 Ti3 O13 103.45(16) . . ?
O15 Ti3 O13 141.19(16) . . ?
O18 Ti3 O11 163.77(17) . . ?
O19 Ti3 O11 94.05(16) . . ?
O15 Ti3 O11 74.47(14) . . ?
O13 Ti3 O11 74.44(13) . . ?
O18 Ti3 O12 96.56(16) . . ?
O19 Ti3 O12 161.21(16) . . ?
O15 Ti3 O12 73.25(14) . . ?
O13 Ti3 O12 73.65(14) . . ?
O11 Ti3 O12 67.21(12) . . ?
O20 Ti4 O21 103.23(17) . . ?
O20 Ti4 O13 99.74(17) . . ?
O21 Ti4 O13 99.93(16) . . ?
O20 Ti4 O14 104.49(17) . . ?
O21 Ti4 O14 103.30(16) . . ?
O13 Ti4 O14 141.27(15) . . ?
O20 Ti4 O12 95.37(14) . . ?
O21 Ti4 O12 161.23(16) . . ?
O13 Ti4 O12 74.12(13) . . ?
O14 Ti4 O12 73.94(13) . . ?
O20 Ti4 O11 162.27(14) . . ?
O21 Ti4 O11 94.22(15) . . ?
O13 Ti4 O11 73.78(14) . . ?
O14 Ti4 O11 73.99(14) . . ?
O12 Ti4 O11 67.08(12) . . ?
C28 O11 Ti3 124.1(3) . . ?
C28 O11 Ti4 124.8(3) . . ?
Ti3 O11 Ti4 92.81(12) . . ?
C28 O11 Ti2 121.9(3) . . ?
Ti3 O11 Ti2 92.26(12) . . ?
Ti4 O11 Ti2 91.85(13) . . ?
C29 O12 Ti2 122.5(3) . . ?
C29 O12 Ti4 124.3(3) . . ?
Ti2 O12 Ti4 93.44(12) . . ?
C29 O12 Ti3 123.5(3) . . ?
Ti2 O12 Ti3 92.39(13) . . ?
Ti4 O12 Ti3 91.80(12) . . ?
C30 O13 Ti3 135.6(3) . . ?
C30 O13 Ti4 123.9(3) . . ?
Ti3 O13 Ti4 98.74(15) . . ?
C33 O14 Ti4 133.4(4) . . ?
C33 O14 Ti2 127.0(4) . . ?
Ti4 O14 Ti2 98.64(17) . . ?
C36A O15 Ti2 112.8(9) . . ?
C36 O15 Ti2 141.9(6) . . ?
C36A O15 Ti3 147.8(9) . . ?
C36 O15 Ti3 118.7(6) . . ?
Ti2 O15 Ti3 99.21(16) . . ?
C39 O16 Ti2 173.9(5) . . ?
C42 O17 Ti2 150.1(4) . . ?
C45 O18 Ti3 177.7(4) . . ?
C48 O19 Ti3 167.9(5) . . ?
C48A O19 Ti3 150.9(7) . . ?
C51 O20 Ti4 162.8(3) . . ?
C54 O21 Ti4 170.1(4) . . ?
C54A O21 Ti4 147.8(7) . . ?
O13 C30 C32 109.8(5) . . ?
O13 C30 C31 110.9(4) . . ?
C32 C30 C31 111.4(5) . . ?
O14 C33 C35 111.9(6) . . ?
O14 C33 C34 110.7(6) . . ?
C35 C33 C34 110.4(7) . . ?
O16 C39 C41 111.2(6) . . ?
O16 C39 C40 110.0(6) . . ?
C41 C39 C40 116.4(6) . . ?
O17 C42 C44 111.5(7) . . ?
O17 C42 C43 113.2(7) . . ?
C44 C42 C43 114.3(7) . . ?
O18 C45 C47 112.6(6) . . ?
O18 C45 C46 110.6(6) . . ?
C47 C45 C46 114.8(6) . . ?
O20 C51 C52 110.2(5) . . ?
O20 C51 C53 110.4(4) . . ?
C52 C51 C53 113.5(6) . . ?
C38 C36 C37 120.8(8) . . ?
C38 C36 O15 109.4(7) . . ?
C37 C36 O15 107.9(6) . . ?
C50 C48 O19 109.2(8) . . ?
C50 C48 C49 114.4(10) . . ?
O19 C48 C49 111.2(8) . . ?
O21 C54 C56 108.7(6) . . ?
O21 C54 C55 108.7(6) . . ?
C56 C54 C55 113.7(7) . . ?

loop_
_geom_bond_atom_site_label_1
_geom_bond_atom_site_label_2
_geom_bond_distance
_geom_bond_site_symmetry_2
_geom_bond_publ_flag
Fe1 O4 1.890(4) . ?
Fe1 O1 1.916(3) . ?
Fe1 O5 1.984(4) . ?
Fe1 O10 2.054(3) . ?
Fe1 Cl1 2.2987(13) . ?
Fe1 Ti1 3.0994(12) . ?
Fe2 O2 2.027(4) . ?
Fe2 O1 2.033(3) . ?
Fe2 O6 2.057(4) . ?
Fe2 Cl2 2.3205(17) . ?
Fe2 O10 2.372(3) . ?
Fe3 O2 1.899(4) . ?
Fe3 O3 1.913(4) . ?
Fe3 O7 1.998(4) . ?
Fe3 O10 2.045(3) . ?
Fe3 Cl3 2.2902(15) . ?
Fe3 Ti1 3.0879(13) . ?
Fe4 O3 2.025(4) . ?
Fe4 O4 2.032(3) . ?
Fe4 O8 2.068(4) . ?
Fe4 Cl4 2.3063(16) . ?
Fe4 O10 2.340(3) . ?
Ti1 O9 1.783(4) . ?
Ti1 O10 1.943(4) . ?
Ti1 O6 1.983(3) . ?
Ti1 O8 1.988(3) . ?
Ti1 O7 2.010(3) . ?
Ti1 O5 2.022(3) . ?
O1 C1 1.445(6) . ?
O2 C4 1.441(7) . ?
O3 C7 1.438(6) . ?
O4 C10 1.431(6) . ?
O5 C13 1.444(6) . ?
O6 C16 1.440(7) . ?
O7 C19 1.446(6) . ?
O8 C22 1.439(6) . ?
O9 C25 1.427(7) . ?
C1 C2 1.495(8) . ?
C1 C3 1.522(8) . ?
C4 C5 1.490(9) . ?
C4 C6 1.507(8) . ?
C7 C9 1.507(8) . ?
C7 C8 1.507(8) . ?
C10 C11 1.510(8) . ?
C10 C12 1.518(8) . ?
C13 C15 1.510(7) . ?
C13 C14 1.536(7) . ?
C16 C18 1.503(7) . ?
C16 C17 1.505(8) . ?
C19 C20 1.506(8) . ?
C19 C21 1.531(7) . ?
C22 C24 1.502(7) . ?
C22 C23 1.515(7) . ?
C25 C27 1.514(7) . ?
C25 C26 1.521(8) . ?
Ti2 O16 1.743(3) . ?
Ti2 O17 1.769(4) . ?
Ti2 O15 2.014(4) . ?
Ti2 O14 2.035(4) . ?
Ti2 O12 2.109(3) . ?
Ti2 O11 2.158(3) . ?
Ti2 Ti3 3.0718(15) . ?
Ti2 Ti4 3.0823(14) . ?
Ti3 O18 1.758(3) . ?
Ti3 O19 1.770(4) . ?
Ti3 O15 2.020(4) . ?
Ti3 O13 2.021(3) . ?
Ti3 O11 2.103(3) . ?
Ti3 O12 2.147(4) . ?
Ti3 Ti4 3.0675(14) . ?
Ti4 O20 1.746(4) . ?
Ti4 O21 1.760(3) . ?
Ti4 O13 2.021(4) . ?
Ti4 O14 2.030(4) . ?
Ti4 O12 2.125(3) . ?
Ti4 O11 2.133(3) . ?
O11 C28 1.434(5) . ?
O12 C29 1.436(5) . ?
O13 C30 1.442(6) . ?
O14 C33 1.415(7) . ?
O15 C36A 1.469(12) . ?
O15 C36 1.499(9) . ?
O16 C39 1.435(6) . ?
O17 C42 1.414(7) . ?
O18 C45 1.416(7) . ?
O19 C48 1.436(10) . ?
O19 C48A 1.481(13) . ?
O20 C51 1.436(6) . ?
O21 C54 1.448(7) . ?
O21 C54A 1.481(12) . ?
C30 C32 1.497(8) . ?
C30 C31 1.534(7) . ?
C33 C35 1.452(9) . ?
C33 C34 1.540(8) . ?
C39 C41 1.458(10) . ?
C39 C40 1.488(10) . ?
C42 C44 1.430(10) . ?
C42 C43 1.442(8) . ?
C45 C47 1.434(8) . ?
C45 C46 1.504(9) . ?
C51 C52 1.491(7) . ?
C51 C53 1.507(8) . ?
C36 C38 1.457(9) . ?
C36 C37 1.482(9) . ?
C48 C50 1.417(11) . ?
C48 C49 1.457(10) . ?
C54 C56 1.476(9) . ?
C54 C55 1.483(9) . ?
